data_1535425
loop_
_publ_author_name
'Thomas, J.O.'
'Alden, M.'
'Farrington, G.C.'

_publ_section_title
;
 The relationship between structure and ionic conductivity in divalent
 beta-aluminas
;
_journal_name_full 'Solid State Ionics'
_journal_page_first 301
_journal_page_last 306
_journal_volume 9
_journal_year 1983
_chemical_formula_sum 'Al10.724 Ba0.638 Mg0.276 O17'
_chemical_name_systematic 'Ba.638 Mg.276 Al10.724 O17'
_space_group_IT_number 160
_symmetry_space_group_name_Hall 'R 3 -2"'
_symmetry_space_group_name_H-M 'R 3 m :H'
_cell_angle_alpha 90
_cell_angle_beta 90
_cell_angle_gamma 120
_cell_formula_units_Z 3
_cell_length_a 5.619
_cell_length_b 5.619
_cell_length_c 31.084
_cell_volume 849.935
_citation_journal_id_ASTM SSIOD3
_cod_data_source_file Thomas_SSIOD3_1983_350.cif
_cod_data_source_block Al10.724Ba0.638Mg0.276O17
_cod_original_cell_volume 849.9348
_cod_database_code 1535425

loop_
_symmetry_equiv_pos_as_xyz
x,y,z
-y,x-y,z
-x+y,-x,z
-y,-x,z
x,x-y,z
-x+y,y,z
x+2/3,y+1/3,z+1/3
-y+2/3,x-y+1/3,z+1/3
-x+y+2/3,-x+1/3,z+1/3
-y+2/3,-x+1/3,z+1/3
x+2/3,x-y+1/3,z+1/3
-x+y+2/3,y+1/3,z+1/3
x+1/3,y+2/3,z+2/3
-y+1/3,x-y+2/3,z+2/3
-x+y+1/3,-x+2/3,z+2/3
-y+1/3,-x+2/3,z+2/3
x+1/3,x-y+2/3,z+2/3
-x+y+1/3,y+2/3,z+2/3

loop_
_atom_site_label
_atom_site_type_symbol
_atom_site_fract_x
_atom_site_fract_y
_atom_site_fract_z
_atom_site_occupancy
_atom_site_U_iso_or_equiv
O2 O-2 -0.1562 -0.3124 -0.0339 1 0.0
Al5 Al+3 -0.3362 -0.1681 -0.0708 0.9738 0.0
O8 O-2 -0.1657 -0.3314 -0.2357 1 0.0
Mg1 Mg+2 0 0 0 0.0262 0.0
Mg4 Mg+2 0.3362 0.1681 0.0708 0.0262 0.0
O7 O-2 0.1657 0.3314 0.2357 1 0.0
Al1 Al+3 0 0 0 0.9738 0.0
Mg5 Mg+2 -0.3362 -0.1681 -0.0708 0.0262 0.0
O1 O-2 0.1562 0.3124 0.0339 1 0.0
Mg7 Mg+2 0 0 -0.4498 0.0262 0.0
Al7 Al+3 0 0 -0.4498 0.9738 0.0
Mg6 Mg+2 0 0 0.4498 0.0262 0.0
O3 O-2 0 0 0.2955 1 0.0
Al2 Al+3 0 0 0.3501 0.9738 0.0
Ba1 Ba+2 0 0 0.1719 0.55 0.0
O6 O-2 0 0 -0.0961 1 0.0
Al3 Al+3 0 0 -0.3501 0.9738 0.0
Mg2 Mg+2 0 0 0.3501 0.0262 0.0
Ba2 Ba+2 0 0 -0.1719 0.088 0.0
Al4 Al+3 0.3362 0.1681 0.0708 0.9738 0.0
O9 O-2 0 0 0.5 1 0.0
O4 O-2 0 0 -0.2955 1 0.0
Al6 Al+3 0 0 0.4498 0.9738 0.0
O5 O-2 0 0 0.0961 1 0.0
Mg3 Mg+2 0 0 -0.3501 0.0262 0.0
